data_4022166
loop_
_publ_author_name
'Michael Z\"ollinger'
'Peter Mayer'
'Thomas Lindel'

_publ_contact_author_address
;
Department of Chemistry and Biochemistry
Ludwig Maximilian University
Butenandtstrasse 5-13 (Haus F)
D-81377 Munich
Germany
;
_publ_contact_author_email thomas.lindel@cup.uni-muenchen.de
_publ_contact_author_fax '+49 089-2180-77734'
_publ_contact_author_name 'Thomas Lindel'
_publ_section_title
;
 Total Synthesis of the Cytostatic Marine Natural Product
 Dibromophakellstatin via Three-Component Imidazolidinone Anellation
;
_journal_name_full 'Journal of Organic Chemistry'
_journal_page_first 9431
_journal_page_last 9439
_journal_paper_doi 10.1021/jo061813u
_journal_volume 71
_journal_year 2006
_chemical_formula_moiety 'C16 H18 Br2 N4 O5'
_chemical_formula_sum 'C16 H18 Br2 N4 O5'
_chemical_formula_weight 506.146
_space_group_IT_number 92
_symmetry_cell_setting tetragonal
_symmetry_Int_Tables_number 92
_symmetry_space_group_name_Hall 'P 4abw 2nw'
_symmetry_space_group_name_H-M 'P 41 21 2'
_atom_sites_solution_hydrogens geom
_atom_sites_solution_primary direct
_atom_sites_solution_secondary difmap
_audit_author_name 'Mayer, P.'
_audit_block_code C16H18Br2N4O5_in472_lindel
_audit_creation_date 14-Oct-04
_audit_creation_method 'form98_non/compatible with shelxl97-2'
_audit_update_record 06-Jul-06
_cell_angle_alpha 90.00
_cell_angle_beta 90.00
_cell_angle_gamma 90.00
_cell_formula_units_Z 8
_cell_length_a 12.0512(5)
_cell_length_b 12.0512(5)
_cell_length_c 27.0746(11)
_cell_measurement_reflns_used 8922
_cell_measurement_temperature 200(2)
_cell_measurement_theta_max 21.967
_cell_measurement_theta_min 3.134
_cell_volume 3932.1(3)
_computing_cell_refinement 'HKL Scalepack (Otwinowski & Minor 1997)'
_computing_data_collection 'Collect (Nonius BV, 1997-2000)'
_computing_data_reduction 'HKL Denzo and Scalepack (Otwinowski & Minor 1997)'
_computing_structure_refinement 'SHELXL-97 (G. M. Sheldrick. University of G\"ottingen, 97-2 version)'
_computing_structure_solution
;
A. Altomare, M. C. Burla, M. Camalli, G. L. Cascarano, C. Giacovazzo, A.
Guagliardi, A. G. G. Moliterni, G. Polidori, R. Spagna: SIR97: a new tool for
crystal structure determination and refinement; J. Appl. Crystallogr. 1999,
32, 115-119.
;
_diffrn_ambient_temperature 200(2)
_diffrn_detector_area_resol_mean 9
_diffrn_measured_fraction_theta_full 0.995
_diffrn_measured_fraction_theta_max 0.995
_diffrn_measurement_device '95mm CCD camera on \k-goniostat'
_diffrn_measurement_device_type KappaCCD
_diffrn_measurement_method omega-scan
_diffrn_orient_matrix_type 'by Nonius Collect from scalepack cell'
_diffrn_orient_matrix_UB_11 -0.0048919
_diffrn_orient_matrix_UB_12 0.0398685
_diffrn_orient_matrix_UB_13 -0.0323194
_diffrn_orient_matrix_UB_21 -0.0465320
_diffrn_orient_matrix_UB_22 -0.0614986
_diffrn_orient_matrix_UB_23 -0.0136347
_diffrn_orient_matrix_UB_31 -0.0685303
_diffrn_orient_matrix_UB_32 0.0389115
_diffrn_orient_matrix_UB_33 0.0115650
_diffrn_radiation_collimation 0.35
_diffrn_radiation_monochromator graphite
_diffrn_radiation_source 'rotating anode'
_diffrn_radiation_type MoK\a
_diffrn_radiation_wavelength 0.71073
_diffrn_reflns_av_R_equivalents 0.0917
_diffrn_reflns_av_sigmaI/netI 0.0757
_diffrn_reflns_limit_h_max 12
_diffrn_reflns_limit_h_min -7
_diffrn_reflns_limit_k_max 12
_diffrn_reflns_limit_k_min -12
_diffrn_reflns_limit_l_max 28
_diffrn_reflns_limit_l_min -27
_diffrn_reflns_number 10222
_diffrn_reflns_theta_full 21.96
_diffrn_reflns_theta_max 21.96
_diffrn_reflns_theta_min 3.29
_diffrn_source_current 80.00
_diffrn_source_power 4.000
_diffrn_source_type 'FR 591 generator'
_diffrn_source_voltage 50.00
_exptl_absorpt_coefficient_mu 4.158
_exptl_absorpt_correction_T_max 0.8940
_exptl_absorpt_correction_T_min 0.7259
_exptl_absorpt_correction_type numerical
_exptl_absorpt_process_details
;
Crystal faces optimized with XShape, rev. 1.02, STOE (Darmstadt, Germany)
Absorption correction with XRed, rev 1.09, STOE (Darmstadt, Germany)
;
_exptl_crystal_colour colourless
_exptl_crystal_density_diffrn 1.71000(13)
_exptl_crystal_density_method 'not measured'
_exptl_crystal_description rod
_exptl_crystal_F_000 2016
_exptl_crystal_size_max 0.20
_exptl_crystal_size_mid 0.06
_exptl_crystal_size_min 0.02
_refine_diff_density_max 0.374
_refine_diff_density_min -0.313
_refine_diff_density_rms 0.069
_refine_ls_abs_structure_details 'Flack H D (1983), Acta Cryst. A39, 876-881'
_refine_ls_abs_structure_Flack -0.028(18)
_refine_ls_extinction_method none
_refine_ls_goodness_of_fit_ref 1.014
_refine_ls_hydrogen_treatment mixed
_refine_ls_matrix_type full
_refine_ls_number_parameters 244
_refine_ls_number_reflns 2396
_refine_ls_number_restraints 0
_refine_ls_restrained_S_all 1.014
_refine_ls_R_factor_all 0.0589
_refine_ls_R_factor_gt 0.0399
_refine_ls_shift/su_max 0.001
_refine_ls_shift/su_mean 0.000
_refine_ls_structure_factor_coef Fsqd
_refine_ls_weighting_details 'calc w=1/[\s^2^(Fo^2^)+(0.0254P)^2^+0.0000P] where P=(Fo^2^+2Fc^2^)/3'
_refine_ls_weighting_scheme calc
_refine_ls_wR_factor_gt 0.0724
_refine_ls_wR_factor_ref 0.0793
_reflns_number_gt 1941
_reflns_number_total 2396
_reflns_threshold_expression >2sigma(I)
_cod_data_source_file jo061813urom20060901_080236.cif
_cod_database_code 4022166

loop_
_symmetry_equiv_pos_as_xyz
'x, y, z'
'-x, -y, z+1/2'
'x+1/2, -y+1/2, -z+3/4'
'-x+1/2, y+1/2, -z+1/4'
'-y, -x, -z+1/2'
'y, x, -z'
'y+1/2, -x+1/2, z+3/4'
'-y+1/2, x+1/2, z+1/4'

loop_
_atom_site_label
_atom_site_type_symbol
_atom_site_fract_x
_atom_site_fract_y
_atom_site_fract_z
_atom_site_U_iso_or_equiv
_atom_site_adp_type
_atom_site_occupancy
_atom_site_symmetry_multiplicity
_atom_site_calc_flag
_atom_site_refinement_flags
Br1 Br 0.58457(7) -0.02994(7) 0.50320(3) 0.0423(2) Uani 1 1 d .
Br2 Br 0.78583(7) -0.18507(7) 0.43446(3) 0.0494(3) Uani 1 1 d .
O1 O 0.6643(4) 0.1392(4) 0.28205(15) 0.0368(14) Uani 1 1 d .
O2 O 0.3692(4) 0.0103(4) 0.35824(17) 0.0403(14) Uani 1 1 d .
O3 O 0.2434(4) -0.0036(4) 0.42042(17) 0.0420(15) Uani 1 1 d .
O4 O 0.6694(4) 0.3031(4) 0.42350(17) 0.0434(14) Uani 1 1 d .
O5 O 0.6267(4) 0.3359(4) 0.50380(18) 0.0473(14) Uani 1 1 d .
N1 N 0.5814(5) 0.0728(5) 0.40752(19) 0.0297(16) Uani 1 1 d .
N2 N 0.5337(5) 0.2165(5) 0.3308(2) 0.0300(16) Uani 1 1 d .
N3 N 0.3914(4) 0.0976(5) 0.4329(2) 0.0307(15) Uani 1 1 d .
H3 H 0.3649 0.1054 0.4630 0.037 Uiso 1 1 calc R
N4 N 0.5243(5) 0.2183(5) 0.46194(19) 0.0318(16) Uani 1 1 d .
H4 H 0.4866 0.2128 0.4897 0.038 Uiso 1 1 calc R
C1 C 0.6250(6) -0.0081(6) 0.4375(2) 0.0300(18) Uani 1 1 d .
C2 C 0.6986(6) -0.0674(6) 0.4107(2) 0.0314(19) Uani 1 1 d .
C3 C 0.7046(6) -0.0240(6) 0.3625(3) 0.033(2) Uani 1 1 d .
H3 H 0.7496 -0.0498 0.3361 0.040 Uiso 1 1 calc R
C4 C 0.6323(6) 0.0628(6) 0.3616(2) 0.0243(18) Uani 1 1 d .
C5 C 0.6112(6) 0.1414(6) 0.3222(3) 0.0293(19) Uani 1 1 d .
C6 C 0.5026(6) 0.3060(6) 0.2965(3) 0.043(2) Uani 1 1 d .
H6A H 0.4791 0.2753 0.2642 0.052 Uiso 1 1 calc R
H6B H 0.5656 0.3574 0.2911 0.052 Uiso 1 1 calc R
C7 C 0.4061(6) 0.3657(7) 0.3219(2) 0.043(2) Uani 1 1 d .
H7A H 0.4208 0.4462 0.3250 0.052 Uiso 1 1 calc R
H7B H 0.3358 0.3546 0.3036 0.052 Uiso 1 1 calc R
C8 C 0.4014(6) 0.3108(7) 0.3722(3) 0.039(2) Uani 1 1 d .
H8 H 0.3525 0.3323 0.3979 0.047 Uiso 1 1 calc R
C9 C 0.4744(6) 0.2289(6) 0.3756(3) 0.0287(19) Uani 1 1 d .
C10 C 0.4915(6) 0.1533(6) 0.4188(2) 0.030(2) Uani 1 1 d .
C11 C 0.3369(6) 0.0314(6) 0.3991(3) 0.0307(18) Uani 1 1 d .
C12 C 0.1687(7) -0.0695(7) 0.3900(3) 0.051(2) Uani 1 1 d .
H12A H 0.2102 -0.1061 0.3630 0.061 Uiso 1 1 calc R
H12B H 0.1105 -0.0218 0.3753 0.061 Uiso 1 1 calc R
C13 C 0.1176(8) -0.1547(8) 0.4235(3) 0.076(3) Uani 1 1 d .
H13A H 0.0656 -0.2007 0.4046 0.113 Uiso 1 1 calc R
H13B H 0.0777 -0.1172 0.4503 0.113 Uiso 1 1 calc R
H13C H 0.1760 -0.2017 0.4375 0.113 Uiso 1 1 calc R
C14 C 0.6124(7) 0.2864(6) 0.4591(3) 0.034(2) Uani 1 1 d .
C15 C 0.7157(7) 0.4158(7) 0.5072(3) 0.066(3) Uani 1 1 d .
H15A H 0.7062 0.4741 0.4817 0.080 Uiso 1 1 calc R
H15B H 0.7880 0.3788 0.5016 0.080 Uiso 1 1 calc R
C16 C 0.7126(12) 0.4645(12) 0.5559(5) 0.189(9) Uani 1 1 d .
H16A H 0.7711 0.5206 0.5587 0.284 Uiso 1 1 calc R
H16B H 0.7244 0.4065 0.5807 0.284 Uiso 1 1 calc R
H16C H 0.6402 0.4994 0.5613 0.284 Uiso 1 1 calc R

loop_
_atom_site_aniso_label
_atom_site_aniso_U_11
_atom_site_aniso_U_22
_atom_site_aniso_U_33
_atom_site_aniso_U_23
_atom_site_aniso_U_13
_atom_site_aniso_U_12
Br1 0.0534(6) 0.0464(5) 0.0270(4) 0.0060(4) 0.0021(4) 0.0009(4)
Br2 0.0543(6) 0.0461(6) 0.0479(5) 0.0092(4) -0.0055(4) 0.0115(5)
O1 0.045(3) 0.044(4) 0.022(3) -0.002(3) 0.009(3) 0.005(3)
O2 0.045(4) 0.052(4) 0.024(3) -0.011(3) 0.000(3) -0.001(3)
O3 0.035(3) 0.056(4) 0.036(3) -0.009(3) 0.003(3) -0.018(3)
O4 0.045(4) 0.049(4) 0.036(3) -0.008(3) 0.012(3) -0.015(3)
O5 0.054(4) 0.053(4) 0.035(3) -0.010(3) 0.008(3) -0.032(3)
N1 0.031(4) 0.035(4) 0.023(3) -0.003(3) 0.003(3) -0.004(3)
N2 0.033(4) 0.033(4) 0.024(3) 0.009(3) 0.006(3) 0.007(4)
N3 0.029(4) 0.042(4) 0.021(3) 0.001(3) 0.005(3) -0.008(3)
N4 0.031(4) 0.039(4) 0.026(3) -0.011(3) 0.002(3) -0.012(4)
C1 0.038(5) 0.026(5) 0.027(4) 0.004(4) 0.004(4) -0.007(4)
C2 0.031(5) 0.030(5) 0.033(4) 0.013(4) -0.007(4) 0.003(4)
C3 0.032(5) 0.031(5) 0.037(5) -0.006(4) -0.003(4) 0.001(4)
C4 0.024(5) 0.028(5) 0.021(4) -0.004(3) -0.001(3) 0.001(4)
C5 0.028(5) 0.031(5) 0.029(5) -0.009(4) 0.000(4) -0.004(4)
C6 0.054(6) 0.040(5) 0.035(4) 0.001(4) 0.000(4) 0.007(5)
C7 0.043(5) 0.049(6) 0.038(4) 0.009(4) 0.001(4) 0.009(5)
C8 0.032(5) 0.052(6) 0.033(4) 0.002(4) 0.017(4) 0.005(5)
C9 0.026(5) 0.029(5) 0.031(4) -0.005(4) 0.010(4) 0.001(4)
C10 0.037(5) 0.029(5) 0.022(4) -0.003(4) 0.007(4) -0.001(4)
C11 0.027(5) 0.029(5) 0.036(5) 0.004(4) -0.007(4) -0.003(4)
C12 0.055(6) 0.051(6) 0.047(5) -0.009(5) -0.003(5) -0.022(5)
C13 0.080(8) 0.079(8) 0.068(6) 0.002(6) -0.021(6) -0.033(6)
C14 0.036(5) 0.027(5) 0.038(5) -0.014(4) -0.009(4) -0.007(4)
C15 0.074(7) 0.076(7) 0.050(5) -0.020(5) 0.011(5) -0.052(6)
C16 0.245(18) 0.192(15) 0.131(11) -0.079(11) 0.077(12) -0.188(15)

loop_
_atom_type_symbol
_atom_type_description
_atom_type_scat_dispersion_real
_atom_type_scat_dispersion_imag
_atom_type_scat_source
C C 0.0033 0.0016 'International Tables Vol C Tables 4.2.6.8 and 6.1.1.4'
H H 0.0000 0.0000 'International Tables Vol C Tables 4.2.6.8 and 6.1.1.4'
N N 0.0061 0.0033 'International Tables Vol C Tables 4.2.6.8 and 6.1.1.4'
O O 0.0106 0.0060 'International Tables Vol C Tables 4.2.6.8 and 6.1.1.4'
Br Br -0.2901 2.4595 'International Tables Vol C Tables 4.2.6.8 and 6.1.1.4'

loop_
_exptl_crystal_face_index_h
_exptl_crystal_face_index_k
_exptl_crystal_face_index_l
_exptl_crystal_face_perp_dist
2 -5 17 0.09360
-5 2 -24 0.06845
-19 29 -13 0.03160
7 -23 0 0.02040
1 1 0 0.00832
-1 -1 0 0.01600

loop_
_geom_angle_atom_site_label_1
_geom_angle_atom_site_label_2
_geom_angle_atom_site_label_3
_geom_angle
C11 O3 C12 116.7(6)
C14 O5 C15 116.3(6)
C1 N1 C4 107.4(6)
C1 N1 C10 128.4(5)
C4 N1 C10 124.1(6)
C5 N2 C9 125.4(6)
C5 N2 C6 124.8(6)
C9 N2 C6 109.6(6)
C11 N3 C10 119.6(6)
C11 N3 H3 120.2
C10 N3 H3 120.2
C14 N4 C10 119.6(6)
C14 N4 H4 120.2
C10 N4 H4 120.2
C2 C1 N1 108.0(6)
C2 C1 Br1 127.6(6)
N1 C1 Br1 124.4(5)
C1 C2 C3 109.6(6)
C1 C2 Br2 125.6(5)
C3 C2 Br2 124.7(6)
C4 C3 C2 105.6(6)
C4 C3 H3 127.2
C2 C3 H3 127.2
C3 C4 N1 109.4(6)
C3 C4 C5 128.9(6)
N1 C4 C5 121.6(6)
O1 C5 N2 121.7(7)
O1 C5 C4 122.1(7)
N2 C5 C4 116.3(6)
N2 C6 C7 104.6(6)
N2 C6 H6A 110.8
C7 C6 H6A 110.8
N2 C6 H6B 110.8
C7 C6 H6B 110.8
H6A C6 H6B 108.9
C8 C7 C6 103.1(6)
C8 C7 H7A 111.1
C6 C7 H7A 111.1
C8 C7 H7B 111.1
C6 C7 H7B 111.1
H7A C7 H7B 109.1
C9 C8 C7 111.4(7)
C9 C8 H8 124.3
C7 C8 H8 124.3
C8 C9 N2 110.6(7)
C8 C9 C10 126.9(6)
N2 C9 C10 122.4(6)
N3 C10 N4 105.4(5)
N3 C10 N1 111.2(6)
N4 C10 N1 108.5(6)
N3 C10 C9 112.2(6)
N4 C10 C9 109.6(6)
N1 C10 C9 109.7(5)
O2 C11 O3 127.3(7)
O2 C11 N3 125.4(7)
O3 C11 N3 107.3(6)
O3 C12 C13 106.6(6)
O3 C12 H12A 110.4
C13 C12 H12A 110.4
O3 C12 H12B 110.4
C13 C12 H12B 110.4
H12A C12 H12B 108.6
C12 C13 H13A 109.5
C12 C13 H13B 109.5
H13A C13 H13B 109.5
C12 C13 H13C 109.5
H13A C13 H13C 109.5
H13B C13 H13C 109.5
O4 C14 N4 127.0(7)
O4 C14 O5 124.6(7)
N4 C14 O5 108.4(7)
O5 C15 C16 108.0(7)
O5 C15 H15A 110.1
C16 C15 H15A 110.1
O5 C15 H15B 110.1
C16 C15 H15B 110.1
H15A C15 H15B 108.4
C15 C16 H16A 109.5
C15 C16 H16B 109.5
H16A C16 H16B 109.5
C15 C16 H16C 109.5
H16A C16 H16C 109.5
H16B C16 H16C 109.5

loop_
_geom_bond_atom_site_label_1
_geom_bond_atom_site_label_2
_geom_bond_distance
Br1 C1 1.863(6)
Br2 C2 1.879(7)
O1 C5 1.262(8)
O2 C11 1.199(8)
O3 C11 1.335(8)
O3 C12 1.455(9)
O4 C14 1.200(8)
O5 C14 1.361(8)
O5 C15 1.443(8)
N1 C1 1.373(8)
N1 C4 1.391(8)
N1 C10 1.486(9)
N2 C5 1.321(9)
N2 C9 1.417(9)
N2 C6 1.473(9)
N3 C11 1.382(9)
N3 C10 1.433(8)
N3 H3 0.8800
N4 C14 1.345(9)
N4 C10 1.461(8)
N4 H4 0.8800
C1 C2 1.351(9)
C2 C3 1.407(9)
C3 C4 1.362(9)
C3 H3 0.9500
C4 C5 1.448(10)
C6 C7 1.531(10)
C6 H6A 0.9900
C6 H6B 0.9900
C7 C8 1.514(9)
C7 H7A 0.9900
C7 H7B 0.9900
C8 C9 1.325(9)
C8 H8 0.9500
C9 C10 1.495(10)
C12 C13 1.503(10)
C12 H12A 0.9900
C12 H12B 0.9900
C13 H13A 0.9800
C13 H13B 0.9800
C13 H13C 0.9800
C15 C16 1.444(13)
C15 H15A 0.9900
C15 H15B 0.9900
C16 H16A 0.9800
C16 H16B 0.9800
C16 H16C 0.9800

loop_
_geom_hbond_atom_site_label_D
_geom_hbond_atom_site_label_H
_geom_hbond_atom_site_label_A
_geom_hbond_distance_DH
_geom_hbond_distance_HA
_geom_hbond_distance_DA
_geom_hbond_angle_DHA
_geom_hbond_site_symmetry_A
N3 H3 O1 0.88 2.00 2.826(7) 155.8 8_545
N4 H4 O1 0.88 1.99 2.812(7) 155.2 8_545

loop_
_geom_torsion_atom_site_label_1
_geom_torsion_atom_site_label_2
_geom_torsion_atom_site_label_3
_geom_torsion_atom_site_label_4
_geom_torsion
C4 N1 C1 C2 -1.1(8)
C10 N1 C1 C2 175.1(7)
C4 N1 C1 Br1 179.8(5)
C10 N1 C1 Br1 -4.0(10)
N1 C1 C2 C3 0.7(8)
Br1 C1 C2 C3 179.7(5)
N1 C1 C2 Br2 177.7(5)
Br1 C1 C2 Br2 -3.3(10)
C1 C2 C3 C4 0.0(9)
Br2 C2 C3 C4 -177.0(5)
C2 C3 C4 N1 -0.7(8)
C2 C3 C4 C5 175.3(7)
C1 N1 C4 C3 1.2(8)
C10 N1 C4 C3 -175.2(6)
C1 N1 C4 C5 -175.2(6)
C10 N1 C4 C5 8.4(10)
C9 N2 C5 O1 -176.4(6)
C6 N2 C5 O1 -1.8(11)
C9 N2 C5 C4 3.0(10)
C6 N2 C5 C4 177.7(6)
C3 C4 C5 O1 -2.3(12)
N1 C4 C5 O1 173.4(6)
C3 C4 C5 N2 178.3(7)
N1 C4 C5 N2 -6.1(10)
C5 N2 C6 C7 177.0(7)
C9 N2 C6 C7 -7.6(8)
N2 C6 C7 C8 6.7(8)
C6 C7 C8 C9 -3.9(9)
C7 C8 C9 N2 -0.8(9)
C7 C8 C9 C10 -177.8(7)
C5 N2 C9 C8 -179.1(7)
C6 N2 C9 C8 5.5(8)
C5 N2 C9 C10 -2.0(11)
C6 N2 C9 C10 -177.3(6)
C11 N3 C10 N4 177.9(6)
C11 N3 C10 N1 -64.8(8)
C11 N3 C10 C9 58.6(8)
C14 N4 C10 N3 -175.6(6)
C14 N4 C10 N1 65.2(8)
C14 N4 C10 C9 -54.6(8)
C1 N1 C10 N3 -57.3(9)
C4 N1 C10 N3 118.3(7)
C1 N1 C10 N4 58.1(9)
C4 N1 C10 N4 -126.3(6)
C1 N1 C10 C9 177.9(6)
C4 N1 C10 C9 -6.5(9)
C8 C9 C10 N3 55.7(10)
N2 C9 C10 N3 -120.9(7)
C8 C9 C10 N4 -61.1(10)
N2 C9 C10 N4 122.3(7)
C8 C9 C10 N1 179.9(7)
N2 C9 C10 N1 3.3(9)
C12 O3 C11 O2 -3.9(11)
C12 O3 C11 N3 176.2(6)
C10 N3 C11 O2 4.4(10)
C10 N3 C11 O3 -175.7(6)
C11 O3 C12 C13 144.3(7)
C10 N4 C14 O4 1.4(11)
C10 N4 C14 O5 -179.1(6)
C15 O5 C14 O4 1.8(11)
C15 O5 C14 N4 -177.7(7)
C14 O5 C15 C16 175.9(10)

loop_
_reflns_scale_group_code
_reflns_scale_meas_F
1 1.0

loop_
_cod_related_entry_id
_cod_related_entry_database
_cod_related_entry_code
1 ChemSpider 17254693
